data_7110307
loop_
_publ_author_name
'Hamilton, Charles W.'
'Laitar, David S.'
'Sadighi, Joseph P.'

_publ_section_title
;
 Oxidation-resistant, sterically demanding phenanthrolines as supporting
 ligands for copper(i) nitrene transfer catalystsElectronic Supplementary
 Information (ESI) available: Synthesis of 1?4?, with spectroscopic and
 analytical details; crystallographic data plus additional structures. See
 http://www.rsc.org/suppdata/cc/b4/b404515g/
;
_journal_issue 14
_journal_name_full 'Chemical Communications'
_journal_page_first 1628
_journal_page_last 1629
_journal_paper_doi 10.1039/b404515g
_journal_year 2004
_chemical_formula_sum 'C49 H14 Cl2 Cu F26 N4 Sb'
_chemical_formula_weight 1408.83
_chemical_name_systematic
;
?
;
_space_group_IT_number 2
_symmetry_cell_setting triclinic
_symmetry_space_group_name_Hall '-P 1'
_symmetry_space_group_name_H-M 'P -1'
_atom_sites_solution_hydrogens geom
_atom_sites_solution_primary direct
_atom_sites_solution_secondary difmap
_audit_creation_method SHELXL-97
_cell_angle_alpha 74.479(2)
_cell_angle_beta 85.194(2)
_cell_angle_gamma 74.395(2)
_cell_formula_units_Z 2
_cell_length_a 12.5042(13)
_cell_length_b 14.2178(15)
_cell_length_c 14.2393(15)
_cell_measurement_reflns_used 3285
_cell_measurement_temperature 193(2)
_cell_measurement_theta_max 23.30
_cell_measurement_theta_min 2.40
_cell_volume 2349.1(4)
_computing_cell_refinement 'Bruker SMART'
_computing_data_collection 'Bruker SMART'
_computing_data_reduction 'Bruker SAINT'
_computing_molecular_graphics 'Bruker SHELXTL'
_computing_publication_material 'Bruker SHELXTL'
_computing_structure_refinement 'SHELXL-97 (Sheldrick, 1997)'
_computing_structure_solution 'SHELXS-97 (Sheldrick, 1990)'
_diffrn_ambient_temperature 193(2)
_diffrn_measured_fraction_theta_full 0.984
_diffrn_measured_fraction_theta_max 0.984
_diffrn_measurement_device_type 'CCD area detector'
_diffrn_measurement_method 'phi and omega scans'
_diffrn_radiation_monochromator graphite
_diffrn_radiation_source 'fine-focus sealed tube'
_diffrn_radiation_type MoK\a
_diffrn_radiation_wavelength 0.71073
_diffrn_reflns_av_R_equivalents 0.0338
_diffrn_reflns_av_sigmaI/netI 0.0285
_diffrn_reflns_limit_h_max 13
_diffrn_reflns_limit_h_min -13
_diffrn_reflns_limit_k_max 15
_diffrn_reflns_limit_k_min -13
_diffrn_reflns_limit_l_max 15
_diffrn_reflns_limit_l_min -15
_diffrn_reflns_number 9642
_diffrn_reflns_theta_full 23.30
_diffrn_reflns_theta_max 23.30
_diffrn_reflns_theta_min 1.97
_exptl_absorpt_coefficient_mu 1.289
_exptl_absorpt_correction_type none
_exptl_crystal_colour orange
_exptl_crystal_density_diffrn 1.992
_exptl_crystal_density_method 'not measured'
_exptl_crystal_description prism
_exptl_crystal_F_000 1368
_exptl_crystal_size_max 0.36
_exptl_crystal_size_mid 0.30
_exptl_crystal_size_min 0.22
_refine_diff_density_max 0.700
_refine_diff_density_min -0.617
_refine_diff_density_rms 0.073
_refine_ls_extinction_coef 0.0013(3)
_refine_ls_extinction_expression Fc^*^==kFc[1+0.001xFc^2^\l^3^/sin(2\q)]^-1/4^
_refine_ls_extinction_method SHELXL
_refine_ls_goodness_of_fit_ref 1.044
_refine_ls_hydrogen_treatment mixed
_refine_ls_matrix_type full
_refine_ls_number_parameters 749
_refine_ls_number_reflns 6649
_refine_ls_number_restraints 0
_refine_ls_restrained_S_all 1.044
_refine_ls_R_factor_all 0.0409
_refine_ls_R_factor_gt 0.0355
_refine_ls_shift/su_max 0.001
_refine_ls_shift/su_mean 0.000
_refine_ls_structure_factor_coef Fsqd
_refine_ls_weighting_details 'calc w==1/[\s^2^(Fo^2^)+(0.0497P)^2^+3.0663P] where P==(Fo^2^+2Fc^2^)/3'
_refine_ls_weighting_scheme calc
_refine_ls_wR_factor_gt 0.0893
_refine_ls_wR_factor_ref 0.0924
_reflns_number_gt 5900
_reflns_number_total 6649
_reflns_threshold_expression >2sigma(I)
_cod_data_source_file b404515gsup1.cif
_cod_data_source_block 03120t
_cod_depositor_comments
;
The following automatic conversions were performed:

'_symmetry_cell_setting' value 'Triclinic' changed to 'triclinic'
according to /home/saulius/struct/CIF-dictionaries/cif_core.dic
dictionary named 'cif_core.dic' version 2.4.2 from 2011-04-26.

Automatic conversion script
Id: cif_fix_values 1891 2012-01-12 08:04:46Z andrius 
;
_cod_original_sg_symbol_H-M P-1
_cod_database_code 7110307

loop_
_symmetry_equiv_pos_as_xyz
'x, y, z'
'-x, -y, -z'

loop_
_atom_site_label
_atom_site_type_symbol
_atom_site_fract_x
_atom_site_fract_y
_atom_site_fract_z
_atom_site_U_iso_or_equiv
_atom_site_adp_type
_atom_site_occupancy
_atom_site_symmetry_multiplicity
_atom_site_calc_flag
_atom_site_refinement_flags
Sb1 Sb 0.45387(2) 0.85748(2) 0.16954(2) 0.04136(12) Uani 1 1 d .
Cu Cu 0.84521(3) 0.30405(3) 0.20185(3) 0.02454(13) Uani 1 1 d .
Cl1 Cl 0.31407(18) 0.06458(13) 0.60298(12) 0.1052(6) Uani 1 1 d .
Cl2 Cl 0.16962(18) 0.22751(13) 0.67306(15) 0.1084(6) Uani 1 1 d .
F1 F 0.67334(18) 0.37317(15) -0.03334(15) 0.0377(5) Uani 1 1 d .
F2 F 0.7836(2) 0.36664(19) -0.20201(17) 0.0516(6) Uani 1 1 d .
F3 F 0.9155(2) 0.1885(2) -0.22754(18) 0.0584(7) Uani 1 1 d .
F4 F 0.9331(2) 0.01613(18) -0.08201(18) 0.0509(6) Uani 1 1 d .
F5 F 0.82350(18) 0.02230(16) 0.08718(16) 0.0420(5) Uani 1 1 d .
F6 F 1.02466(18) 0.19247(16) 0.40807(17) 0.0425(5) Uani 1 1 d .
F7 F 1.22253(19) 0.2348(2) 0.4032(2) 0.0631(8) Uani 1 1 d .
F8 F 1.2306(2) 0.4253(3) 0.3988(2) 0.0671(8) Uani 1 1 d .
F9 F 1.0405(2) 0.57416(19) 0.38889(17) 0.0541(7) Uani 1 1 d .
F10 F 0.84310(18) 0.53002(16) 0.40079(16) 0.0415(5) Uani 1 1 d .
F11 F 0.72574(18) 0.59317(19) 0.24001(16) 0.0443(6) Uani 1 1 d .
F12 F 0.58545(19) 0.58123(19) 0.39689(16) 0.0461(6) Uani 1 1 d .
F13 F 0.41080(19) 0.50242(19) 0.39884(16) 0.0478(6) Uani 1 1 d .
F14 F 0.37956(18) 0.42966(18) 0.24727(17) 0.0453(6) Uani 1 1 d .
F15 F 0.52252(17) 0.43448(17) 0.09683(15) 0.0381(5) Uani 1 1 d .
F16 F 0.92435(16) 0.07426(16) 0.22322(15) 0.0364(5) Uani 1 1 d .
F17 F 0.9739(2) -0.06218(18) 0.39497(18) 0.0510(6) Uani 1 1 d .
F18 F 1.1672(2) -0.09107(18) 0.48365(18) 0.0562(7) Uani 1 1 d .
F19 F 1.31698(19) 0.0144(2) 0.39557(19) 0.0551(7) Uani 1 1 d .
F20 F 1.26598(17) 0.15543(18) 0.22536(17) 0.0452(6) Uani 1 1 d .
F21 F 0.5204(4) 0.7794(3) 0.2862(3) 0.1049(13) Uani 1 1 d .
F22 F 0.3148(3) 0.8636(4) 0.2288(3) 0.1225(16) Uani 1 1 d .
F23 F 0.4606(4) 0.9729(3) 0.2011(3) 0.1080(14) Uani 1 1 d .
F24 F 0.3814(3) 0.9334(3) 0.0541(3) 0.0952(12) Uani 1 1 d .
F25 F 0.5921(3) 0.8470(4) 0.1131(3) 0.1265(16) Uani 1 1 d .
F26 F 0.4466(3) 0.7411(2) 0.1359(3) 0.1031(13) Uani 1 1 d .
N3 N 0.8015(2) 0.4374(2) 0.09257(19) 0.0230(6) Uani 1 1 d .
N4 N 0.9825(2) 0.2756(2) 0.11452(19) 0.0223(6) Uani 1 1 d .
N2 N 0.7875(2) 0.3003(2) 0.33966(19) 0.0218(6) Uani 1 1 d .
N1 N 0.7173(2) 0.2347(2) 0.1963(2) 0.0232(6) Uani 1 1 d .
C1 C 0.6857(3) 0.1989(3) 0.1291(3) 0.0265(8) Uani 1 1 d .
C2 C 0.5934(3) 0.1581(3) 0.1418(3) 0.0344(9) Uani 1 1 d .
H2 H 0.5740 0.1323 0.0925 0.041 Uiso 1 1 calc R
C3 C 0.5320(3) 0.1560(3) 0.2257(3) 0.0352(9) Uani 1 1 d .
H3 H 0.4691 0.1289 0.2348 0.042 Uiso 1 1 calc R
C4 C 0.5614(3) 0.1936(3) 0.2990(3) 0.0280(8) Uani 1 1 d .
C5 C 0.5016(3) 0.1929(3) 0.3886(3) 0.0349(9) Uani 1 1 d .
H5 H 0.4380 0.1667 0.4001 0.042 Uiso 1 1 calc R
C6 C 0.5330(3) 0.2285(3) 0.4572(3) 0.0335(9) Uani 1 1 d .
H6 H 0.4907 0.2283 0.5158 0.040 Uiso 1 1 calc R
C7 C 0.6295(3) 0.2668(3) 0.4430(3) 0.0262(8) Uani 1 1 d .
C8 C 0.6658(3) 0.3034(3) 0.5137(3) 0.0320(8) Uani 1 1 d .
H8 H 0.6253 0.3046 0.5731 0.038 Uiso 1 1 calc R
C9 C 0.7599(3) 0.3370(3) 0.4964(3) 0.0312(8) Uani 1 1 d .
H9 H 0.7844 0.3631 0.5432 0.037 Uiso 1 1 calc R
C10 C 0.8201(3) 0.3331(2) 0.4098(2) 0.0235(7) Uani 1 1 d .
C11 C 0.6928(3) 0.2676(2) 0.3558(2) 0.0218(7) Uani 1 1 d .
C12 C 0.6564(3) 0.2317(2) 0.2812(2) 0.0236(7) Uani 1 1 d .
C13 C 0.7517(3) 0.2000(3) 0.0362(3) 0.0270(8) Uani 1 1 d .
C14 C 0.7427(3) 0.2841(3) -0.0406(3) 0.0299(8) Uani 1 1 d .
C15 C 0.7978(3) 0.2827(3) -0.1287(3) 0.0351(9) Uani 1 1 d .
C16 C 0.8646(3) 0.1916(3) -0.1418(3) 0.0391(10) Uani 1 1 d .
C17 C 0.8731(3) 0.1054(3) -0.0674(3) 0.0359(9) Uani 1 1 d .
C18 C 0.8177(3) 0.1092(3) 0.0189(3) 0.0310(8) Uani 1 1 d .
C19 C 0.9279(3) 0.3608(3) 0.3979(2) 0.0254(8) Uani 1 1 d .
C20 C 1.0271(3) 0.2877(3) 0.4003(2) 0.0299(8) Uani 1 1 d .
C21 C 1.1288(3) 0.3084(3) 0.4006(3) 0.0405(10) Uani 1 1 d .
C22 C 1.1324(3) 0.4047(4) 0.3977(3) 0.0444(11) Uani 1 1 d .
C23 C 1.0360(3) 0.4799(3) 0.3940(3) 0.0363(9) Uani 1 1 d .
C24 C 0.9355(3) 0.4569(3) 0.3965(2) 0.0305(8) Uani 1 1 d .
C25 C 0.7112(3) 0.5149(3) 0.0823(2) 0.0243(7) Uani 1 1 d .
C26 C 0.6907(3) 0.5950(3) -0.0020(3) 0.0305(8) Uani 1 1 d .
H26 H 0.6258 0.6492 -0.0065 0.037 Uiso 1 1 calc R
C27 C 0.7653(3) 0.5937(3) -0.0776(3) 0.0318(8) Uani 1 1 d .
H27 H 0.7533 0.6478 -0.1349 0.038 Uiso 1 1 calc R
C28 C 0.8605(3) 0.5117(3) -0.0703(2) 0.0261(8) Uani 1 1 d .
C29 C 0.9407(3) 0.5030(3) -0.1476(3) 0.0318(9) Uani 1 1 d .
H29 H 0.9330 0.5562 -0.2056 0.038 Uiso 1 1 calc R
C30 C 1.0266(3) 0.4210(3) -0.1396(3) 0.0328(9) Uani 1 1 d .
H30 H 1.0768 0.4160 -0.1930 0.039 Uiso 1 1 calc R
C31 C 1.0441(3) 0.3410(3) -0.0522(2) 0.0271(8) Uani 1 1 d .
C32 C 1.1348(3) 0.2543(3) -0.0404(3) 0.0328(9) Uani 1 1 d .
H32 H 1.1859 0.2457 -0.0926 0.039 Uiso 1 1 calc R
C33 C 1.1480(3) 0.1836(3) 0.0464(3) 0.0331(9) Uani 1 1 d .
H33 H 1.2092 0.1256 0.0552 0.040 Uiso 1 1 calc R
C34 C 1.0716(3) 0.1960(3) 0.1232(3) 0.0266(8) Uani 1 1 d .
C35 C 0.9695(3) 0.3475(3) 0.0273(2) 0.0234(7) Uani 1 1 d .
C36 C 0.8751(3) 0.4349(3) 0.0167(2) 0.0219(7) Uani 1 1 d .
C37 C 0.6294(3) 0.5124(3) 0.1650(2) 0.0257(8) Uani 1 1 d .
C38 C 0.6420(3) 0.5505(3) 0.2427(3) 0.0297(8) Uani 1 1 d .
C39 C 0.5696(3) 0.5467(3) 0.3217(3) 0.0323(9) Uani 1 1 d .
C40 C 0.4816(3) 0.5061(3) 0.3230(3) 0.0330(9) Uani 1 1 d .
C41 C 0.4652(3) 0.4696(3) 0.2461(3) 0.0322(9) Uani 1 1 d .
C42 C 0.5394(3) 0.4726(3) 0.1695(3) 0.0276(8) Uani 1 1 d .
C43 C 1.0930(3) 0.1204(3) 0.2192(3) 0.0282(8) Uani 1 1 d .
C44 C 1.0212(3) 0.0631(3) 0.2653(3) 0.0290(8) Uani 1 1 d .
C45 C 1.0457(3) -0.0088(3) 0.3528(3) 0.0353(9) Uani 1 1 d .
C46 C 1.1453(3) -0.0239(3) 0.3965(3) 0.0392(10) Uani 1 1 d .
C47 C 1.2199(3) 0.0298(3) 0.3528(3) 0.0375(9) Uani 1 1 d .
C48 C 1.1934(3) 0.1008(3) 0.2654(3) 0.0339(9) Uani 1 1 d .
C49 C 0.2599(5) 0.1092(5) 0.7018(4) 0.0782(17) Uani 1 1 d .
H49A H 0.3217 0.1110 0.7398 0.094 Uiso 1 1 calc R
H49B H 0.2204 0.0613 0.7440 0.094 Uiso 1 1 calc R

loop_
_atom_site_aniso_label
_atom_site_aniso_U_11
_atom_site_aniso_U_22
_atom_site_aniso_U_33
_atom_site_aniso_U_23
_atom_site_aniso_U_13
_atom_site_aniso_U_12
Sb1 0.04206(19) 0.04167(19) 0.04285(19) -0.01256(13) -0.01056(13) -0.01015(13)
Cu 0.0224(2) 0.0287(2) 0.0204(2) -0.00375(17) 0.00334(17) -0.00656(18)
Cl1 0.1372(16) 0.0802(11) 0.0667(10) -0.0142(8) -0.0071(10) 0.0217(10)
Cl2 0.1217(15) 0.0768(11) 0.1172(15) -0.0404(10) -0.0249(12) 0.0130(10)
F1 0.0402(13) 0.0337(12) 0.0377(12) -0.0134(10) -0.0012(10) -0.0027(10)
F2 0.0667(17) 0.0519(15) 0.0362(13) -0.0072(12) 0.0072(11) -0.0213(13)
F3 0.0597(16) 0.0757(18) 0.0448(15) -0.0290(13) 0.0212(12) -0.0191(14)
F4 0.0453(14) 0.0526(15) 0.0559(15) -0.0326(12) 0.0042(12) 0.0026(12)
F5 0.0423(13) 0.0357(13) 0.0441(13) -0.0102(11) -0.0045(10) -0.0024(10)
F6 0.0364(12) 0.0353(13) 0.0502(14) -0.0106(10) 0.0002(10) -0.0004(10)
F7 0.0221(13) 0.090(2) 0.0734(19) -0.0299(16) -0.0016(12) 0.0018(13)
F8 0.0420(15) 0.125(3) 0.0579(17) -0.0376(17) 0.0141(12) -0.0501(16)
F9 0.0772(18) 0.0614(17) 0.0417(14) -0.0164(12) 0.0072(12) -0.0469(14)
F10 0.0443(14) 0.0333(12) 0.0464(13) -0.0132(10) -0.0066(10) -0.0046(10)
F11 0.0333(12) 0.0686(16) 0.0417(13) -0.0242(12) 0.0030(10) -0.0217(11)
F12 0.0475(14) 0.0627(16) 0.0336(13) -0.0243(11) 0.0047(10) -0.0131(12)
F13 0.0458(14) 0.0618(16) 0.0399(13) -0.0228(12) 0.0197(11) -0.0169(12)
F14 0.0348(13) 0.0571(15) 0.0521(15) -0.0215(12) 0.0142(11) -0.0221(11)
F15 0.0356(12) 0.0482(13) 0.0363(12) -0.0200(10) 0.0042(9) -0.0127(10)
F16 0.0274(11) 0.0402(12) 0.0398(12) -0.0058(10) -0.0038(9) -0.0091(9)
F17 0.0546(15) 0.0420(14) 0.0489(15) 0.0070(11) -0.0002(12) -0.0186(12)
F18 0.0649(17) 0.0412(14) 0.0435(14) 0.0084(11) -0.0155(12) 0.0031(12)
F19 0.0367(14) 0.0633(16) 0.0558(16) -0.0099(13) -0.0230(12) 0.0045(12)
F20 0.0246(11) 0.0542(15) 0.0538(14) -0.0072(12) -0.0038(10) -0.0107(10)
F21 0.144(3) 0.087(2) 0.077(2) 0.0092(19) -0.055(2) -0.033(2)
F22 0.077(2) 0.201(5) 0.130(4) -0.095(3) 0.035(2) -0.062(3)
F23 0.144(3) 0.068(2) 0.132(3) -0.043(2) -0.059(3) -0.026(2)
F24 0.121(3) 0.080(2) 0.083(2) -0.0030(18) -0.059(2) -0.023(2)
F25 0.067(2) 0.200(5) 0.123(3) -0.053(3) 0.021(2) -0.045(3)
F26 0.105(3) 0.060(2) 0.153(4) -0.051(2) -0.064(3) 0.0062(18)
N3 0.0218(15) 0.0268(16) 0.0211(15) -0.0069(12) -0.0011(12) -0.0061(12)
N4 0.0164(14) 0.0292(16) 0.0216(15) -0.0078(12) 0.0032(11) -0.0062(12)
N2 0.0189(14) 0.0201(14) 0.0224(15) -0.0016(12) 0.0001(11) -0.0022(12)
N1 0.0200(15) 0.0236(15) 0.0233(15) -0.0041(12) -0.0027(12) -0.0025(12)
C1 0.0223(18) 0.0286(19) 0.0283(19) -0.0104(15) -0.0032(15) -0.0019(15)
C2 0.029(2) 0.041(2) 0.039(2) -0.0174(18) -0.0017(17) -0.0101(17)
C3 0.0222(19) 0.042(2) 0.046(2) -0.0126(19) 0.0007(17) -0.0143(17)
C4 0.0183(17) 0.0279(19) 0.036(2) -0.0056(16) -0.0015(15) -0.0049(15)
C5 0.0243(19) 0.039(2) 0.040(2) -0.0080(18) 0.0059(16) -0.0099(17)
C6 0.0251(19) 0.041(2) 0.031(2) -0.0070(17) 0.0114(16) -0.0089(17)
C7 0.0213(18) 0.0229(18) 0.0287(19) -0.0031(15) 0.0051(14) -0.0012(14)
C8 0.033(2) 0.037(2) 0.0251(19) -0.0116(16) 0.0094(15) -0.0068(17)
C9 0.032(2) 0.035(2) 0.0264(19) -0.0112(16) 0.0014(16) -0.0066(17)
C10 0.0227(18) 0.0243(18) 0.0209(18) -0.0044(14) -0.0013(14) -0.0025(14)
C11 0.0167(17) 0.0184(17) 0.0245(18) -0.0008(14) -0.0013(13) 0.0011(13)
C12 0.0190(17) 0.0211(17) 0.0262(19) -0.0028(14) -0.0007(14) -0.0008(14)
C13 0.0207(18) 0.037(2) 0.0270(19) -0.0138(16) -0.0024(14) -0.0071(15)
C14 0.0238(19) 0.037(2) 0.033(2) -0.0169(17) -0.0011(16) -0.0068(16)
C15 0.036(2) 0.041(2) 0.032(2) -0.0103(18) -0.0008(17) -0.0156(18)
C16 0.030(2) 0.061(3) 0.034(2) -0.026(2) 0.0079(17) -0.0135(19)
C17 0.026(2) 0.043(2) 0.042(2) -0.025(2) -0.0014(17) 0.0006(17)
C18 0.0275(19) 0.034(2) 0.032(2) -0.0109(17) -0.0066(16) -0.0047(16)
C19 0.0267(19) 0.033(2) 0.0168(17) -0.0055(14) -0.0008(14) -0.0088(16)
C20 0.030(2) 0.037(2) 0.0233(19) -0.0072(16) 0.0034(15) -0.0120(17)
C21 0.024(2) 0.065(3) 0.030(2) -0.014(2) 0.0029(16) -0.007(2)
C22 0.037(2) 0.082(3) 0.026(2) -0.016(2) 0.0062(17) -0.033(2)
C23 0.047(3) 0.048(3) 0.0226(19) -0.0099(17) 0.0038(17) -0.028(2)
C24 0.034(2) 0.037(2) 0.0199(18) -0.0051(15) -0.0020(15) -0.0092(18)
C25 0.0218(18) 0.0279(19) 0.0229(18) -0.0070(15) -0.0004(14) -0.0052(15)
C26 0.031(2) 0.0269(19) 0.028(2) -0.0038(15) -0.0041(16) -0.0001(16)
C27 0.039(2) 0.028(2) 0.0245(19) 0.0007(15) -0.0056(16) -0.0079(17)
C28 0.0288(19) 0.031(2) 0.0208(18) -0.0052(15) 0.0008(14) -0.0139(16)
C29 0.039(2) 0.039(2) 0.0191(18) -0.0034(16) -0.0004(16) -0.0171(18)
C30 0.034(2) 0.047(2) 0.0193(18) -0.0085(17) 0.0084(15) -0.0160(19)
C31 0.0253(19) 0.036(2) 0.0235(18) -0.0118(16) 0.0032(15) -0.0117(16)
C32 0.0244(19) 0.045(2) 0.030(2) -0.0142(18) 0.0083(15) -0.0079(17)
C33 0.026(2) 0.035(2) 0.036(2) -0.0129(17) 0.0024(16) -0.0020(16)
C34 0.0197(18) 0.0298(19) 0.0290(19) -0.0074(15) -0.0016(14) -0.0038(15)
C35 0.0212(17) 0.0305(19) 0.0209(18) -0.0069(15) -0.0005(14) -0.0103(15)
C36 0.0204(17) 0.0299(19) 0.0187(17) -0.0088(14) -0.0006(14) -0.0094(14)
C37 0.0231(18) 0.0224(18) 0.0248(18) -0.0026(14) -0.0012(14) 0.0021(14)
C38 0.0212(18) 0.034(2) 0.032(2) -0.0087(16) 0.0002(15) -0.0028(15)
C39 0.033(2) 0.036(2) 0.026(2) -0.0122(16) -0.0017(16) -0.0007(17)
C40 0.030(2) 0.032(2) 0.030(2) -0.0077(16) 0.0073(16) 0.0000(16)
C41 0.029(2) 0.030(2) 0.035(2) -0.0080(16) 0.0028(16) -0.0040(16)
C42 0.0272(19) 0.0232(18) 0.0276(19) -0.0057(15) -0.0016(15) 0.0012(15)
C43 0.0223(18) 0.0285(19) 0.030(2) -0.0093(16) -0.0013(15) 0.0019(15)
C44 0.0238(19) 0.028(2) 0.033(2) -0.0099(16) -0.0024(15) -0.0007(15)
C45 0.039(2) 0.027(2) 0.035(2) -0.0045(17) 0.0029(18) -0.0050(17)
C46 0.043(2) 0.028(2) 0.035(2) -0.0025(17) -0.0093(18) 0.0069(18)
C47 0.028(2) 0.039(2) 0.040(2) -0.0115(19) -0.0104(17) 0.0049(17)
C48 0.027(2) 0.032(2) 0.041(2) -0.0114(18) 0.0025(17) -0.0029(17)
C49 0.089(4) 0.078(4) 0.060(3) -0.013(3) -0.017(3) -0.009(3)

loop_
_atom_type_symbol
_atom_type_description
_atom_type_scat_dispersion_real
_atom_type_scat_dispersion_imag
_atom_type_scat_source
C C 0.0033 0.0016 'International Tables Vol C Tables 4.2.6.8 and 6.1.1.4'
H H 0.0000 0.0000 'International Tables Vol C Tables 4.2.6.8 and 6.1.1.4'
N N 0.0061 0.0033 'International Tables Vol C Tables 4.2.6.8 and 6.1.1.4'
F F 0.0171 0.0103 'International Tables Vol C Tables 4.2.6.8 and 6.1.1.4'
Cu Cu 0.3201 1.2651 'International Tables Vol C Tables 4.2.6.8 and 6.1.1.4'
Sb Sb -0.5866 1.5461 'International Tables Vol C Tables 4.2.6.8 and 6.1.1.4'
Cl Cl 0.1484 0.1585 'International Tables Vol C Tables 4.2.6.8 and 6.1.1.4'

loop_
_geom_angle_atom_site_label_1
_geom_angle_atom_site_label_2
_geom_angle_atom_site_label_3
_geom_angle
F25 Sb1 F23 90.2(2)
F25 Sb1 F21 88.7(2)
F23 Sb1 F21 90.43(17)
F25 Sb1 F22 178.1(2)
F23 Sb1 F22 91.1(2)
F21 Sb1 F22 90.0(2)
F25 Sb1 F24 93.6(2)
F23 Sb1 F24 90.96(16)
F21 Sb1 F24 177.32(17)
F22 Sb1 F24 87.7(2)
F25 Sb1 F26 89.7(2)
F23 Sb1 F26 179.28(17)
F21 Sb1 F26 90.27(17)
F22 Sb1 F26 89.0(2)
F24 Sb1 F26 88.34(16)
N2 Cu N4 146.04(11)
N2 Cu N3 119.89(11)
N4 Cu N3 82.77(11)
N2 Cu N1 83.39(11)
N4 Cu N1 118.16(11)
N3 Cu N1 102.67(10)
C25 N3 C36 118.3(3)
C25 N3 Cu 130.9(2)
C36 N3 Cu 110.3(2)
C34 N4 C35 117.3(3)
C34 N4 Cu 131.9(2)
C35 N4 Cu 110.3(2)
C10 N2 C11 117.8(3)
C10 N2 Cu 131.0(2)
C11 N2 Cu 110.8(2)
C1 N1 C12 118.1(3)
C1 N1 Cu 133.5(2)
C12 N1 Cu 108.4(2)
N1 C1 C2 122.7(3)
N1 C1 C13 119.2(3)
C2 C1 C13 118.1(3)
C3 C2 C1 119.3(3)
C2 C3 C4 120.3(3)
C3 C4 C12 116.9(3)
C3 C4 C5 123.2(3)
C12 C4 C5 119.9(3)
C6 C5 C4 121.4(3)
C5 C6 C7 120.8(3)
C8 C7 C11 117.7(3)
C8 C7 C6 122.4(3)
C11 C7 C6 119.9(3)
C9 C8 C7 119.4(3)
C8 C9 C10 119.9(3)
N2 C10 C9 122.7(3)
N2 C10 C19 119.0(3)
C9 C10 C19 118.2(3)
N2 C11 C7 122.5(3)
N2 C11 C12 118.7(3)
C7 C11 C12 118.9(3)
N1 C12 C4 122.7(3)
N1 C12 C11 118.2(3)
C4 C12 C11 119.1(3)
C14 C13 C18 115.7(3)
C14 C13 C1 123.9(3)
C18 C13 C1 120.0(3)
F1 C14 C13 119.7(3)
F1 C14 C15 116.7(3)
C13 C14 C15 123.4(3)
F2 C15 C14 120.8(3)
F2 C15 C16 120.1(3)
C14 C15 C16 118.9(4)
F3 C16 C17 121.1(4)
F3 C16 C15 119.6(4)
C17 C16 C15 119.2(3)
F4 C17 C18 120.2(4)
F4 C17 C16 119.2(3)
C18 C17 C16 120.5(3)
F5 C18 C17 118.3(3)
F5 C18 C13 119.5(3)
C17 C18 C13 122.2(4)
C20 C19 C24 116.5(3)
C20 C19 C10 120.6(3)
C24 C19 C10 122.5(3)
F6 C20 C21 118.6(3)
F6 C20 C19 119.0(3)
C21 C20 C19 122.2(4)
F7 C21 C22 120.7(4)
F7 C21 C20 120.0(4)
C22 C21 C20 119.3(4)
F8 C22 C21 119.7(4)
F8 C22 C23 120.0(4)
C21 C22 C23 120.3(4)
F9 C23 C22 119.9(4)
F9 C23 C24 120.8(4)
C22 C23 C24 119.4(4)
F10 C24 C23 117.8(3)
F10 C24 C19 119.9(3)
C23 C24 C19 122.2(4)
N3 C25 C26 122.9(3)
N3 C25 C37 116.8(3)
C26 C25 C37 120.2(3)
C27 C26 C25 118.9(3)
C26 C27 C28 119.8(3)
C36 C28 C27 117.7(3)
C36 C28 C29 119.1(3)
C27 C28 C29 123.2(3)
C30 C29 C28 121.1(3)
C29 C30 C31 121.3(3)
C35 C31 C32 117.4(3)
C35 C31 C30 119.7(3)
C32 C31 C30 122.9(3)
C33 C32 C31 119.2(3)
C32 C33 C34 120.3(3)
N4 C34 C33 122.6(3)
N4 C34 C43 118.7(3)
C33 C34 C43 118.7(3)
N4 C35 C31 123.2(3)
N4 C35 C36 118.3(3)
C31 C35 C36 118.5(3)
N3 C36 C28 122.3(3)
N3 C36 C35 117.5(3)
C28 C36 C35 120.1(3)
C42 C37 C38 116.7(3)
C42 C37 C25 122.8(3)
C38 C37 C25 120.5(3)
F11 C38 C39 119.2(3)
F11 C38 C37 118.9(3)
C39 C38 C37 121.9(3)
F12 C39 C40 120.1(3)
F12 C39 C38 120.7(3)
C40 C39 C38 119.2(3)
F13 C40 C39 119.7(3)
F13 C40 C41 119.9(3)
C39 C40 C41 120.4(3)
F14 C41 C42 120.3(3)
F14 C41 C40 120.5(3)
C42 C41 C40 119.2(3)
F15 C42 C41 117.7(3)
F15 C42 C37 119.7(3)
C41 C42 C37 122.5(3)
C44 C43 C48 116.2(3)
C44 C43 C34 124.3(3)
C48 C43 C34 119.4(3)
F16 C44 C45 117.5(3)
F16 C44 C43 119.9(3)
C45 C44 C43 122.6(3)
F17 C45 C46 120.3(3)
F17 C45 C44 120.7(3)
C46 C45 C44 118.9(4)
F18 C46 C47 120.5(4)
F18 C46 C45 118.9(4)
C47 C46 C45 120.6(4)
F19 C47 C46 120.3(4)
F19 C47 C48 120.5(4)
C46 C47 C48 119.2(3)
F20 C48 C47 118.4(3)
F20 C48 C43 119.1(3)
C47 C48 C43 122.5(4)
Cl1 C49 Cl2 114.3(3)

loop_
_geom_bond_atom_site_label_1
_geom_bond_atom_site_label_2
_geom_bond_distance
Sb1 F25 1.830(4)
Sb1 F23 1.837(3)
Sb1 F21 1.853(3)
Sb1 F22 1.860(4)
Sb1 F24 1.861(3)
Sb1 F26 1.868(3)
Cu N2 2.025(3)
Cu N4 2.048(3)
Cu N3 2.079(3)
Cu N1 2.109(3)
Cl1 C49 1.711(6)
Cl2 C49 1.720(6)
F1 C14 1.353(4)
F2 C15 1.340(5)
F3 C16 1.334(4)
F4 C17 1.348(4)
F5 C18 1.342(4)
F6 C20 1.337(4)
F7 C21 1.340(5)
F8 C22 1.339(5)
F9 C23 1.339(5)
F10 C24 1.340(4)
F11 C38 1.337(4)
F12 C39 1.339(4)
F13 C40 1.337(4)
F14 C41 1.338(4)
F15 C42 1.344(4)
F16 C44 1.348(4)
F17 C45 1.332(4)
F18 C46 1.345(4)
F19 C47 1.342(4)
F20 C48 1.344(4)
N3 C25 1.335(4)
N3 C36 1.360(4)
N4 C34 1.345(4)
N4 C35 1.371(4)
N2 C10 1.342(4)
N2 C11 1.366(4)
N1 C1 1.328(4)
N1 C12 1.370(4)
C1 C2 1.404(5)
C1 C13 1.498(5)
C2 C3 1.363(5)
C3 C4 1.407(5)
C4 C12 1.411(5)
C4 C5 1.423(5)
C5 C6 1.342(5)
C6 C7 1.431(5)
C7 C8 1.405(5)
C7 C11 1.414(5)
C8 C9 1.366(5)
C9 C10 1.396(5)
C10 C19 1.488(5)
C11 C12 1.447(5)
C13 C14 1.373(5)
C13 C18 1.404(5)
C14 C15 1.381(5)
C15 C16 1.390(6)
C16 C17 1.375(6)
C17 C18 1.366(5)
C19 C20 1.385(5)
C19 C24 1.389(5)
C20 C21 1.380(5)
C21 C22 1.373(6)
C22 C23 1.374(6)
C23 C24 1.375(5)
C25 C26 1.402(5)
C25 C37 1.494(5)
C26 C27 1.365(5)
C27 C28 1.413(5)
C28 C36 1.402(5)
C28 C29 1.433(5)
C29 C30 1.342(5)
C30 C31 1.430(5)
C31 C35 1.412(5)
C31 C32 1.415(5)
C32 C33 1.358(5)
C33 C34 1.406(5)
C34 C43 1.489(5)
C35 C36 1.449(5)
C37 C42 1.380(5)
C37 C38 1.393(5)
C38 C39 1.383(5)
C39 C40 1.371(5)
C40 C41 1.381(5)
C41 C42 1.371(5)
C43 C44 1.382(5)
C43 C48 1.393(5)
C44 C45 1.379(5)
C45 C46 1.379(6)
C46 C47 1.369(6)
C47 C48 1.376(5)
